data_2241150
loop_
_publ_author_name
'Lehane, Ryan L.'
'Golen, James A.'
'Rheingold, Arnold L.'
'Manke, David R.'

_publ_section_title
;
 Crystal structure of 9<i>H</i>-carbazole-2,7-dicarboxylic acid dimethyl
 ester
;
_journal_issue 10
_journal_name_full 'Acta Crystallographica Section E'
_journal_page_first o784
_journal_page_last o785
_journal_paper_doi 10.1107/S2056989015017557
_journal_volume 71
_journal_year 2015
_chemical_formula_iupac 'C16 H13 N O4'
_chemical_formula_moiety 'C16 H13 N O4'
_chemical_formula_sum 'C16 H13 N O4'
_chemical_formula_weight 283.27
_chemical_name_systematic
;
9<i>H</i>-Carbazole-2,7-dicarboxylic acid dimethyl ester
;
_space_group_IT_number 15
_symmetry_cell_setting monoclinic
_symmetry_space_group_name_Hall '-C 2yc'
_symmetry_space_group_name_H-M 'C 1 2/c 1'
_atom_sites_solution_hydrogens geom
_atom_sites_solution_primary direct
_atom_sites_solution_secondary difmap
_audit_creation_method SHELXL-97
_cell_angle_alpha 90.00
_cell_angle_beta 96.252(3)
_cell_angle_gamma 90.00
_cell_formula_units_Z 8
_cell_length_a 29.684(2)
_cell_length_b 5.8264(4)
_cell_length_c 15.4210(11)
_cell_measurement_reflns_used 5867
_cell_measurement_temperature 100(2)
_cell_measurement_theta_max 26.28
_cell_measurement_theta_min 3.13
_cell_volume 2651.2(3)
_computing_cell_refinement
;
SAINT (Bruker, 2005)
;
_computing_data_collection
;
APEX2 (Bruker, 2005)
;
_computing_data_reduction
;
SAINT (Bruker, 2005)
;
_computing_molecular_graphics
;
SHELXTL (Sheldrick, 2008)
;
_computing_publication_material
;
SHELXL-97 (Sheldrick, 2008), PLATON (Spek (2009) and
publCIF (Westrip, 2010)
;
_computing_structure_refinement
;
SHELXL-97 (Sheldrick, 2008)
;
_computing_structure_solution
;
SHELXS-97 (Sheldrick, 2008)
;
_diffrn_ambient_temperature 100(2)
_diffrn_measured_fraction_theta_full 0.998
_diffrn_measured_fraction_theta_max 0.995
_diffrn_measurement_device_type 'Bruker CMOS detector'
_diffrn_measurement_method '\f and \w scans'
_diffrn_radiation_monochromator 'doubly curved mirrors'
_diffrn_radiation_source 'fine-focus sealed tube'
_diffrn_radiation_type MoK\a
_diffrn_radiation_wavelength 0.71073
_diffrn_reflns_av_R_equivalents 0.0416
_diffrn_reflns_av_sigmaI/netI 0.0273
_diffrn_reflns_limit_h_max 36
_diffrn_reflns_limit_h_min -36
_diffrn_reflns_limit_k_max 7
_diffrn_reflns_limit_k_min -7
_diffrn_reflns_limit_l_max 19
_diffrn_reflns_limit_l_min -19
_diffrn_reflns_number 16278
_diffrn_reflns_theta_full 25.00
_diffrn_reflns_theta_max 26.40
_diffrn_reflns_theta_min 2.66
_exptl_absorpt_coefficient_mu 0.103
_exptl_absorpt_correction_T_max 0.9898
_exptl_absorpt_correction_T_min 0.9717
_exptl_absorpt_correction_type multi-scan
_exptl_absorpt_process_details
;
(SADABS; Bruker, 2005)
;
_exptl_crystal_colour yellow
_exptl_crystal_density_diffrn 1.419
_exptl_crystal_density_method 'not measured'
_exptl_crystal_description Block
_exptl_crystal_F_000 1184
_exptl_crystal_size_max 0.28
_exptl_crystal_size_mid 0.18
_exptl_crystal_size_min 0.10
_refine_diff_density_max 0.218
_refine_diff_density_min -0.219
_refine_ls_extinction_method none
_refine_ls_goodness_of_fit_ref 1.031
_refine_ls_hydrogen_treatment mixed
_refine_ls_matrix_type full
_refine_ls_number_parameters 195
_refine_ls_number_reflns 2716
_refine_ls_number_restraints 1
_refine_ls_restrained_S_all 1.030
_refine_ls_R_factor_all 0.0547
_refine_ls_R_factor_gt 0.0372
_refine_ls_shift/su_max 0.001
_refine_ls_shift/su_mean 0.000
_refine_ls_structure_factor_coef Fsqd
_refine_ls_weighting_details 'calc w=1/[\s^2^(Fo^2^)+(0.0509P)^2^+1.5495P] where P=(Fo^2^+2Fc^2^)/3'
_refine_ls_weighting_scheme calc
_refine_ls_wR_factor_gt 0.0902
_refine_ls_wR_factor_ref 0.0983
_reflns_number_gt 2141
_reflns_number_total 2716
_reflns_threshold_expression >2sigma(I)
_cod_data_source_file su5208sup1.cif
_cod_data_source_block I
_cod_original_sg_symbol_H-M 'C 2/c'
_cod_database_code 2241150
_cod_database_fobs_code 2241150

loop_
_symmetry_equiv_pos_as_xyz
'x, y, z'
'-x, y, -z+1/2'
'x+1/2, y+1/2, z'
'-x+1/2, y+1/2, -z+1/2'
'-x, -y, -z'
'x, -y, z-1/2'
'-x+1/2, -y+1/2, -z'
'x+1/2, -y+1/2, z-1/2'

loop_
_atom_site_type_symbol
_atom_site_label
_atom_site_fract_x
_atom_site_fract_y
_atom_site_fract_z
_atom_site_U_iso_or_equiv
_atom_site_adp_type
_atom_site_calc_flag
_atom_site_refinement_flags
_atom_site_occupancy
_atom_site_symmetry_multiplicity
O O1 0.46191(4) 0.66773(19) 0.82835(7) 0.0330(3) Uani d . 1 1
O O2 0.47499(4) 0.3231(2) 0.88997(8) 0.0435(3) Uani d . 1 1
O O3 0.15036(3) 0.56249(18) 0.46010(7) 0.0281(3) Uani d . 1 1
O O4 0.12301(3) 0.23787(18) 0.51083(7) 0.0287(3) Uani d . 1 1
N N1 0.31090(4) 0.5801(2) 0.63776(8) 0.0206(3) Uani d D 1 1
H H1N 0.3176(5) 0.703(2) 0.6095(10) 0.025 Uiso d D 1 1
C C1 0.34155(4) 0.4608(2) 0.69505(8) 0.0193(3) Uani d . 1 1
C C2 0.38361(5) 0.5315(2) 0.73472(9) 0.0214(3) Uani d . 1 1
H H2A 0.3958 0.6769 0.7221 0.026 Uiso calc R 1 1
C C3 0.40714(5) 0.3814(2) 0.79351(9) 0.0224(3) Uani d . 1 1
C C4 0.38949(5) 0.1642(3) 0.81051(10) 0.0250(3) Uani d . 1 1
H H4A 0.4066 0.0629 0.8496 0.030 Uiso calc R 1 1
C C5 0.34764(5) 0.0959(2) 0.77109(9) 0.0217(3) Uani d . 1 1
H H5A 0.3358 -0.0508 0.7831 0.026 Uiso calc R 1 1
C C6 0.32293(5) 0.2456(2) 0.71332(9) 0.0185(3) Uani d . 1 1
C C7 0.27864(5) 0.2357(2) 0.66416(8) 0.0179(3) Uani d . 1 1
C C8 0.24369(5) 0.0734(2) 0.65636(9) 0.0196(3) Uani d . 1 1
H H8A 0.2472 -0.0684 0.6868 0.024 Uiso calc R 1 1
C C9 0.20400(5) 0.1208(2) 0.60415(9) 0.0195(3) Uani d . 1 1
H H9A 0.1802 0.0107 0.5982 0.023 Uiso calc R 1 1
C C10 0.19859(4) 0.3317(2) 0.55960(9) 0.0190(3) Uani d . 1 1
C C11 0.23263(4) 0.4955(2) 0.56654(9) 0.0189(3) Uani d . 1 1
H H11A 0.2287 0.6376 0.5365 0.023 Uiso calc R 1 1
C C12 0.27267(4) 0.4461(2) 0.61861(9) 0.0183(3) Uani d . 1 1
C C13 0.45135(5) 0.4484(3) 0.84215(10) 0.0271(3) Uani d . 1 1
C C14 0.50435(5) 0.7491(3) 0.87314(12) 0.0371(4) Uani d . 1 1
H H14A 0.5076 0.9135 0.8620 0.056 Uiso calc R 1 1
H H14B 0.5296 0.6655 0.8518 0.056 Uiso calc R 1 1
H H14C 0.5046 0.7233 0.9360 0.056 Uiso calc R 1 1
C C15 0.15579(5) 0.3916(2) 0.50484(9) 0.0205(3) Uani d . 1 1
C C16 0.08012(5) 0.2876(3) 0.46017(11) 0.0348(4) Uani d . 1 1
H H16A 0.0590 0.1609 0.4661 0.052 Uiso calc R 1 1
H H16B 0.0849 0.3058 0.3986 0.052 Uiso calc R 1 1
H H16C 0.0675 0.4298 0.4815 0.052 Uiso calc R 1 1

loop_
_atom_site_aniso_label
_atom_site_aniso_U_11
_atom_site_aniso_U_22
_atom_site_aniso_U_33
_atom_site_aniso_U_12
_atom_site_aniso_U_13
_atom_site_aniso_U_23
O1 0.0263(6) 0.0291(6) 0.0403(7) -0.0047(5) -0.0108(5) 0.0021(5)
O2 0.0376(7) 0.0349(7) 0.0522(8) 0.0020(5) -0.0209(6) 0.0067(6)
O3 0.0248(6) 0.0295(6) 0.0291(6) -0.0003(4) -0.0013(4) 0.0094(5)
O4 0.0209(5) 0.0290(6) 0.0346(6) -0.0051(4) -0.0045(5) 0.0051(5)
N1 0.0205(6) 0.0176(6) 0.0229(6) -0.0017(5) -0.0012(5) 0.0058(5)
C1 0.0210(7) 0.0189(7) 0.0182(7) 0.0032(5) 0.0024(5) 0.0010(5)
C2 0.0213(7) 0.0200(7) 0.0227(7) 0.0007(6) 0.0014(6) 0.0001(6)
C3 0.0219(7) 0.0236(7) 0.0212(7) 0.0026(6) 0.0003(6) -0.0012(6)
C4 0.0276(8) 0.0240(7) 0.0225(7) 0.0054(6) -0.0008(6) 0.0038(6)
C5 0.0267(8) 0.0182(7) 0.0201(7) 0.0012(6) 0.0022(6) 0.0022(6)
C6 0.0218(7) 0.0182(7) 0.0157(7) 0.0007(5) 0.0035(5) -0.0022(5)
C7 0.0219(7) 0.0187(7) 0.0135(6) 0.0025(5) 0.0040(5) -0.0010(5)
C8 0.0253(7) 0.0163(6) 0.0180(7) 0.0006(5) 0.0053(6) 0.0011(5)
C9 0.0219(7) 0.0175(7) 0.0198(7) -0.0027(5) 0.0046(6) -0.0025(5)
C10 0.0206(7) 0.0200(7) 0.0167(7) 0.0002(6) 0.0036(5) -0.0017(6)
C11 0.0222(7) 0.0165(6) 0.0182(7) 0.0013(5) 0.0034(5) 0.0020(5)
C12 0.0204(7) 0.0173(6) 0.0173(6) -0.0009(5) 0.0032(5) -0.0010(5)
C13 0.0265(8) 0.0267(8) 0.0270(8) 0.0041(6) -0.0025(6) -0.0021(6)
C14 0.0266(9) 0.0372(9) 0.0446(10) -0.0064(7) -0.0093(7) -0.0028(8)
C15 0.0212(7) 0.0213(7) 0.0192(7) -0.0016(6) 0.0031(6) -0.0015(6)
C16 0.0218(8) 0.0428(10) 0.0374(9) -0.0036(7) -0.0068(7) 0.0025(8)

loop_
_atom_type_symbol
_atom_type_description
_atom_type_scat_dispersion_real
_atom_type_scat_dispersion_imag
_atom_type_scat_source
C C 0.0033 0.0016 'International Tables Vol C Tables 4.2.6.8 and 6.1.1.4'
H H 0.0000 0.0000 'International Tables Vol C Tables 4.2.6.8 and 6.1.1.4'
N N 0.0061 0.0033 'International Tables Vol C Tables 4.2.6.8 and 6.1.1.4'
O O 0.0106 0.0060 'International Tables Vol C Tables 4.2.6.8 and 6.1.1.4'

loop_
_geom_angle_atom_site_label_1
_geom_angle_atom_site_label_2
_geom_angle_atom_site_label_3
_geom_angle
C13 O1 C14 116.30(12)
C15 O4 C16 115.68(12)
C12 N1 C1 108.67(11)
C12 N1 H1N 125.6(10)
C1 N1 H1N 124.2(10)
N1 C1 C2 128.90(13)
N1 C1 C6 109.20(12)
C2 C1 C6 121.84(12)
C1 C2 C3 117.59(13)
C1 C2 H2A 121.2
C3 C2 H2A 121.2
C2 C3 C4 121.10(13)
C2 C3 C13 121.01(13)
C4 C3 C13 117.87(13)
C5 C4 C3 120.86(13)
C5 C4 H4A 119.6
C3 C4 H4A 119.6
C4 C5 C6 119.08(13)
C4 C5 H5A 120.5
C6 C5 H5A 120.5
C5 C6 C1 119.49(13)
C5 C6 C7 133.96(13)
C1 C6 C7 106.53(12)
C8 C7 C12 119.44(13)
C8 C7 C6 134.08(13)
C12 C7 C6 106.46(12)
C9 C8 C7 119.52(13)
C9 C8 H8A 120.2
C7 C8 H8A 120.2
C8 C9 C10 120.24(13)
C8 C9 H9A 119.9
C10 C9 H9A 119.9
C11 C10 C9 121.32(13)
C11 C10 C15 116.91(12)
C9 C10 C15 121.75(12)
C10 C11 C12 118.22(12)
C10 C11 H11A 120.9
C12 C11 H11A 120.9
N1 C12 C11 129.57(12)
N1 C12 C7 109.14(12)
C11 C12 C7 121.27(12)
O2 C13 O1 122.98(14)
O2 C13 C3 124.78(14)
O1 C13 C3 112.24(12)
O1 C14 H14A 109.5
O1 C14 H14B 109.5
H14A C14 H14B 109.5
O1 C14 H14C 109.5
H14A C14 H14C 109.5
H14B C14 H14C 109.5
O3 C15 O4 122.58(13)
O3 C15 C10 124.62(13)
O4 C15 C10 112.79(12)
O4 C16 H16A 109.5
O4 C16 H16B 109.5
H16A C16 H16B 109.5
O4 C16 H16C 109.5
H16A C16 H16C 109.5
H16B C16 H16C 109.5

loop_
_geom_bond_atom_site_label_1
_geom_bond_atom_site_label_2
_geom_bond_distance
O1 C13 1.3382(19)
O1 C14 1.4490(18)
O2 C13 1.2070(18)
O3 C15 1.2119(17)
O4 C15 1.3333(17)
O4 C16 1.4487(18)
N1 C12 1.3824(17)
N1 C1 1.3842(17)
N1 H1N 0.870(13)
C1 C2 1.3915(19)
C1 C6 1.4112(19)
C2 C3 1.391(2)
C2 H2A 0.9500
C3 C4 1.406(2)
C3 C13 1.491(2)
C4 C5 1.381(2)
C4 H4A 0.9500
C5 C6 1.3963(19)
C5 H5A 0.9500
C6 C7 1.445(2)
C7 C8 1.3992(19)
C7 C12 1.4145(19)
C8 C9 1.381(2)
C8 H8A 0.9500
C9 C10 1.409(2)
C9 H9A 0.9500
C10 C11 1.3852(19)
C10 C15 1.4884(19)
C11 C12 1.3902(19)
C11 H11A 0.9500
C14 H14A 0.9800
C14 H14B 0.9800
C14 H14C 0.9800
C16 H16A 0.9800
C16 H16B 0.9800
C16 H16C 0.9800

loop_
_geom_hbond_atom_site_label_D
_geom_hbond_atom_site_label_H
_geom_hbond_atom_site_label_A
_geom_hbond_site_symmetry_A
_geom_hbond_distance_DH
_geom_hbond_distance_HA
_geom_hbond_distance_DA
_geom_hbond_angle_DHA
N1 H1N O3 7_566 0.872(13) 2.036(14) 2.8834(16) 163.6(13)

loop_
_geom_torsion_atom_site_label_1
_geom_torsion_atom_site_label_2
_geom_torsion_atom_site_label_3
_geom_torsion_atom_site_label_4
_geom_torsion
C12 N1 C1 C2 -177.05(13)
C12 N1 C1 C6 0.08(15)
N1 C1 C2 C3 177.00(13)
C6 C1 C2 C3 0.2(2)
C1 C2 C3 C4 1.5(2)
C1 C2 C3 C13 -176.94(13)
C2 C3 C4 C5 -1.8(2)
C13 C3 C4 C5 176.68(13)
C3 C4 C5 C6 0.4(2)
C4 C5 C6 C1 1.3(2)
C4 C5 C6 C7 -177.33(14)
N1 C1 C6 C5 -178.98(12)
C2 C1 C6 C5 -1.6(2)
N1 C1 C6 C7 -0.01(14)
C2 C1 C6 C7 177.37(12)
C5 C6 C7 C8 0.6(3)
C1 C6 C7 C8 -178.20(14)
C5 C6 C7 C12 178.69(14)
C1 C6 C7 C12 -0.07(14)
C12 C7 C8 C9 0.20(19)
C6 C7 C8 C9 178.13(14)
C7 C8 C9 C10 -0.49(19)
C8 C9 C10 C11 0.3(2)
C8 C9 C10 C15 -178.18(12)
C9 C10 C11 C12 0.28(19)
C15 C10 C11 C12 178.78(12)
C1 N1 C12 C11 177.91(13)
C1 N1 C12 C7 -0.13(15)
C10 C11 C12 N1 -178.41(13)
C10 C11 C12 C7 -0.58(19)
C8 C7 C12 N1 178.58(12)
C6 C7 C12 N1 0.13(15)
C8 C7 C12 C11 0.35(19)
C6 C7 C12 C11 -178.10(12)
C14 O1 C13 O2 1.1(2)
C14 O1 C13 C3 179.87(13)
C2 C3 C13 O2 -175.23(15)
C4 C3 C13 O2 6.3(2)
C2 C3 C13 O1 6.0(2)
C4 C3 C13 O1 -172.48(13)
C16 O4 C15 O3 0.0(2)
C16 O4 C15 C10 179.05(12)
C11 C10 C15 O3 7.1(2)
C9 C10 C15 O3 -174.35(13)
C11 C10 C15 O4 -171.85(12)
C9 C10 C15 O4 6.65(18)
